data_7040878
loop_
_publ_author_name
'Li, Chuan'
'Zhang, Man'
'Chen, Qishan'
'Li, Yingying'
'Gao, Huiqi'
'Fu, Wei'
'Zhou, Zhiming'

_publ_section_title
;
 1-(3,5-Dinitro-1H-pyrazol-4-yl)-3-nitro-1H-1,2,4-triazol-5-amine (HCPT)
 and its energetic salts: highly thermally stable energetic materials with
 high-performance.
;
_journal_issue 44
_journal_name_full 'Dalton transactions (Cambridge, England : 2003)'
_journal_page_first 17956
_journal_page_last 17965
_journal_paper_doi 10.1039/c6dt03748h
_journal_volume 45
_journal_year 2016
_chemical_formula_moiety 'C5 H3 N9 O6, C H4 O'
_chemical_formula_sum 'C6 H7 N9 O7'
_chemical_formula_weight 317.21
_chemical_name_systematic
;
 ? 
;
_space_group_crystal_system triclinic
_space_group_IT_number 2
_space_group_name_Hall '-P 1'
_space_group_name_H-M_alt 'P -1'
_symmetry_space_group_name_Hall '-P 1'
_symmetry_space_group_name_H-M 'P -1'
_atom_sites_solution_hydrogens geom
_atom_sites_solution_primary direct
_atom_sites_solution_secondary difmap
_audit_creation_date 2016-03-22
_audit_creation_method
;
Olex2 1.2
(compiled 2016.02.19 svn.r3266 for OlexSys, GUI svn.r5155)
;
_audit_update_record
;
2016-05-04 deposited with the CCDC.
2016-10-12 downloaded from the CCDC.
;
_cell_angle_alpha 89.83(3)
_cell_angle_beta 76.32(3)
_cell_angle_gamma 87.38(3)
_cell_formula_units_Z 4
_cell_length_a 8.2011(16)
_cell_length_b 11.917(2)
_cell_length_c 14.159(3)
_cell_measurement_reflns_used 4178
_cell_measurement_temperature 293.1500
_cell_measurement_theta_max 27.4237
_cell_measurement_theta_min 1.4803
_cell_volume 1343.1(5)
_computing_cell_refinement 'CrystalClear (Rigaku Inc., 2008)'
_computing_data_collection 'CrystalClear (Rigaku Inc., 2008)'
_computing_data_reduction 'CrystalClear (Rigaku Inc., 2008)'
_computing_molecular_graphics 'Olex2 (Dolomanov et al., 2009)'
_computing_publication_material 'Olex2 (Dolomanov et al., 2009)'
_computing_structure_refinement 'XL (Sheldrick, 2008)'
_computing_structure_solution
;
????
;
_diffrn_ambient_temperature 293.1500
_diffrn_detector_area_resol_mean 28.5714
_diffrn_measured_fraction_theta_full 0.986
_diffrn_measured_fraction_theta_max 0.986
_diffrn_measurement_details
;
scan:
    Number of images: 360
               Slice: -110.0000 - 70.0000
         Image width: 0.5000
            Exp time: 1.0000
       Rotation axis: Omega
               Omega: 0.0000
                 Chi: 45.0000
                 Phi: 0.0000
                 XTD: 45.1736
              2theta: -20.0043
scan:
    Number of images: 286
               Slice: -76.0000 - 67.0000
         Image width: 0.5000
            Exp time: 1.0000
       Rotation axis: Omega
               Omega: 0.0000
                 Chi: 45.0000
                 Phi: 270.0000
                 XTD: 45.1736
              2theta: -20.0043
scan:
    Number of images: 150
               Slice: -110.0000 - -35.0000
         Image width: 0.5000
            Exp time: 1.0000
       Rotation axis: Omega
               Omega: 0.0000
                 Chi: 45.0000
                 Phi: 90.0000
                 XTD: 45.1736
              2theta: -20.0043
;
_diffrn_measurement_device
;
Saturn724+ (2x2 bin mode)
;
_diffrn_measurement_device_details
;
AFC10: Fixed Chi 2 circle
;
_diffrn_measurement_device_type 'multiwire proportional'
_diffrn_measurement_method dtprofit.ref
_diffrn_orient_matrix_type d*Trek
_diffrn_orient_matrix_UB_11 -0.0174
_diffrn_orient_matrix_UB_12 -0.0226
_diffrn_orient_matrix_UB_13 -0.1224
_diffrn_orient_matrix_UB_21 0.0004
_diffrn_orient_matrix_UB_22 0.0832
_diffrn_orient_matrix_UB_23 -0.0114
_diffrn_orient_matrix_UB_31 0.0723
_diffrn_orient_matrix_UB_32 0.0012
_diffrn_orient_matrix_UB_33 0.0071
_diffrn_radiation_detector CCD
_diffrn_radiation_monochromator 'Graphite Monochromator'
_diffrn_radiation_type MoK\a
_diffrn_radiation_wavelength 0.71073
_diffrn_reflns_av_R_equivalents 0.0583
_diffrn_reflns_av_unetI/netI 0.0610
_diffrn_reflns_limit_h_max 9
_diffrn_reflns_limit_h_min -9
_diffrn_reflns_limit_k_max 12
_diffrn_reflns_limit_k_min -14
_diffrn_reflns_limit_l_max 16
_diffrn_reflns_limit_l_min -16
_diffrn_reflns_number 9844
_diffrn_reflns_theta_full 25.00
_diffrn_reflns_theta_max 25.00
_diffrn_reflns_theta_min 1.48
_diffrn_source 'Rotating Anode'
_diffrn_source_current 90.0000
_diffrn_source_power 4.5000
_diffrn_source_voltage 50.0000
_exptl_absorpt_coefficient_mu 0.142
_exptl_absorpt_correction_T_max 1.0000
_exptl_absorpt_correction_T_min 0.7220
_exptl_absorpt_correction_type multi-scan
_exptl_absorpt_process_details 'CrystalClear (Rigaku Inc., 2008)'
_exptl_crystal_colour yellow
_exptl_crystal_colour_primary yellow
_exptl_crystal_density_diffrn 1.569
_exptl_crystal_density_method 'not measured'
_exptl_crystal_description rod
_exptl_crystal_F_000 648
_exptl_crystal_size_max 0.31
_exptl_crystal_size_mid 0.29
_exptl_crystal_size_min 0.26
_refine_diff_density_max 0.730
_refine_diff_density_min -0.557
_refine_diff_density_rms 0.123
_refine_ls_extinction_method none
_refine_ls_goodness_of_fit_ref 1.106
_refine_ls_hydrogen_treatment constr
_refine_ls_matrix_type full
_refine_ls_number_parameters 399
_refine_ls_number_reflns 4665
_refine_ls_number_restraints 528
_refine_ls_restrained_S_all 1.128
_refine_ls_R_factor_all 0.1639
_refine_ls_R_factor_gt 0.1492
_refine_ls_shift/su_max 0.001
_refine_ls_shift/su_mean 0.000
_refine_ls_structure_factor_coef Fsqd
_refine_ls_weighting_details 'calc w=1/[\s^2^(Fo^2^)+(0.1730P)^2^+7.6340P] where P=(Fo^2^+2Fc^2^)/3'
_refine_ls_weighting_scheme calc
_refine_ls_wR_factor_gt 0.3894
_refine_ls_wR_factor_ref 0.4018
_reflns_number_gt 3976
_reflns_number_total 4665
_reflns_threshold_expression >2sigma(I)
_cod_data_source_file c6dt03748h2.cif
_cod_data_source_block bwn16042
_cod_depositor_comments
;
The following automatic conversions were performed:

'_exptl_absorpt_correction_type' value 'Multi-scan' changed to
'multi-scan' according to
/usr/data/users/saulius/crontab/automatic-downloads/rss-feeds/RSC/lib/dictionaries/cif_core.dic
dictionary named 'cif_core.dic' version 2.4.2 from 2011-04-26.

Automatic conversion script
Id: cif_fix_values 4268 2015-11-12 08:31:59Z antanas 

 Adding full bibliography for 7040876--7040879.cif.
;
_cod_original_cell_volume 1343.1(4)
_cod_database_code 7040878
_diffrn_number_total 5969
_olex2_refinement_description
;
1. Fixed Uiso
 At 1.2 times of:
  All N(H) groups, All N(H,H) groups, All O(H) groups
 At 1.5 times of:
  All C(H,H,H) groups
2. Uiso/Uaniso restraints and constraints
All non-hydrogen atoms have similar U: within 2A with sigma of 0.01 and sigma
for terminal atoms of 0.02
All non-hydrogen atoms restrained to be isotropic: with sigma of 0.01 and sigma
for terminal atoms of 0.02
3.a Riding coordinates:
 N5(H5A,H5B), N8(H8), N14(H14A,H14B), N16(H16), O13(H13), O14(H14)
3.b Idealised Me refined as rotating group:
 C11(H11A,H11B,H11C), C12(H12A,H12B,H12C)
;
_olex2_submission_special_instructions 'No special instructions were received'

loop_
_space_group_symop_id
_space_group_symop_operation_xyz
1 'x, y, z'
2 '-x, -y, -z'

loop_
_atom_site_label
_atom_site_type_symbol
_atom_site_fract_x
_atom_site_fract_y
_atom_site_fract_z
_atom_site_U_iso_or_equiv
_atom_site_adp_type
_atom_site_occupancy
_atom_site_calc_flag
_atom_site_refinement_flags_posn
_atom_site_refinement_flags_adp
O1 O 0.5402(8) 0.4615(6) 0.0955(4) 0.0669(17) Uani 1 d . U
O2 O 0.4462(7) 0.4746(6) 0.2523(5) 0.0687(18) Uani 1 d . U
O3 O 0.9784(12) 0.2462(7) 0.3039(7) 0.101(3) Uani 1 d . U
O4 O 1.0795(16) 0.2110(9) 0.4274(9) 0.144(4) Uani 1 d . U
O5 O 1.0067(13) 0.7145(7) 0.2759(7) 0.102(3) Uani 1 d . U
O6 O 1.1902(12) 0.7485(7) 0.3581(7) 0.105(3) Uani 1 d . U
N1 N 0.5596(8) 0.4701(6) 0.1779(5) 0.0489(15) Uani 1 d . U
N2 N 0.8600(7) 0.4860(5) 0.1095(4) 0.0423(14) Uani 1 d . U
N3 N 0.7649(8) 0.4711(5) 0.2734(4) 0.0424(14) Uani 1 d . U
N4 N 0.9400(8) 0.4770(5) 0.2472(4) 0.0420(13) Uani 1 d . U
N5 N 1.1520(8) 0.4978(6) 0.1017(4) 0.0542(17) Uani 1 d . U
H5A H 1.1786 0.5066 0.0397 0.065 Uiso 1 d R .
H5B H 1.2285 0.4967 0.1340 0.065 Uiso 1 d R .
N6 N 1.0453(12) 0.2743(8) 0.3676(7) 0.078(2) Uani 1 d . U
N7 N 1.1703(9) 0.4223(6) 0.4334(5) 0.0544(16) Uani 1 d . U
N8 N 1.1864(8) 0.5312(6) 0.4197(4) 0.0494(15) Uani 1 d . U
H8 H 1.2409 0.5733 0.4494 0.059 Uiso 1 d R .
N9 N 1.1022(11) 0.6848(7) 0.3264(6) 0.071(2) Uani 1 d . U
C1 C 0.7333(9) 0.4761(6) 0.1872(5) 0.0383(14) Uani 1 d . U
C2 C 0.9920(9) 0.4865(6) 0.1480(5) 0.0400(15) Uani 1 d . U
C3 C 1.0822(10) 0.3904(7) 0.3721(5) 0.0511(17) Uani 1 d . U
C4 C 1.0331(9) 0.4800(7) 0.3185(5) 0.0440(16) Uani 1 d . U
C5 C 1.1046(9) 0.5692(7) 0.3522(5) 0.0451(16) Uani 1 d . U
O7 O 0.0333(7) 0.0268(6) 0.5971(4) 0.0637(17) Uani 1 d . U
O8 O -0.0558(7) 0.0190(6) 0.7536(4) 0.0650(17) Uani 1 d . U
O9 O 0.5311(14) -0.2116(7) 0.7762(7) 0.111(3) Uani 1 d . U
O10 O 0.6878(13) -0.2466(7) 0.8755(8) 0.111(3) Uani 1 d . U
O11 O 0.4423(11) 0.2584(6) 0.8033(6) 0.093(2) Uani 1 d . U
O12 O 0.5892(15) 0.3013(8) 0.9038(9) 0.135(4) Uani 1 d . U
N10 N 0.0570(7) 0.0226(5) 0.6784(5) 0.0449(14) Uani 1 d . U
N11 N 0.3577(7) 0.0129(5) 0.6104(4) 0.0386(13) Uani 1 d . U
N12 N 0.2642(7) 0.0269(5) 0.7737(4) 0.0373(13) Uani 1 d . U
N13 N 0.4343(7) 0.0231(5) 0.7479(4) 0.0356(12) Uani 1 d . U
N14 N 0.6503(7) 0.0067(6) 0.6007(4) 0.0519(17) Uani 1 d . U
H14A H 0.6764 0.0009 0.5383 0.062 Uiso 1 d R .
H14B H 0.7280 0.0082 0.6321 0.062 Uiso 1 d R .
N15 N 0.6096(11) -0.1822(7) 0.8346(6) 0.071(2) Uani 1 d . U
N16 N 0.6845(7) -0.0255(6) 0.9219(4) 0.0442(14) Uani 1 d . U
H16 H 0.7407 -0.0667 0.9542 0.053 Uiso 1 d R .
N17 N 0.6651(8) 0.0853(6) 0.9310(4) 0.0463(14) Uani 1 d . U
N18 N 0.5322(11) 0.2328(7) 0.8583(6) 0.0688(19) Uani 1 d . U
C6 C 0.2267(8) 0.0205(6) 0.6879(5) 0.0346(14) Uani 1 d . U
C7 C 0.4921(8) 0.0137(6) 0.6478(5) 0.0338(14) Uani 1 d . U
C8 C 0.6052(9) -0.0652(6) 0.8564(5) 0.0422(15) Uani 1 d . U
C9 C 0.5306(8) 0.0237(6) 0.8188(5) 0.0390(14) Uani 1 d . U
C10 C 0.5725(9) 0.1164(7) 0.8687(5) 0.0451(16) Uani 1 d . U
O13 O 0.6391(11) 0.3768(7) 0.4688(5) 0.093(2) Uani 1 d . U
H13 H 0.6749 0.4037 0.4133 0.111 Uiso 1 d R .
C11 C 0.5387(19) 0.2855(12) 0.4826(11) 0.114(4) Uani 1 d . U
H11A H 0.4840 0.2805 0.4299 0.171 Uiso 1 calc GR .
H11B H 0.4556 0.2944 0.5428 0.171 Uiso 1 calc GR .
H11C H 0.6066 0.2182 0.4846 0.171 Uiso 1 calc GR .
O14 O 0.8700(10) 0.8792(7) 0.0301(5) 0.090(2) Uani 1 d . U
H14 H 0.8317 0.9061 0.0862 0.108 Uiso 1 d R .
C12 C 0.9814(17) 0.7879(12) 0.0101(11) 0.106(4) Uani 1 d . U
H12A H 1.0099 0.7731 -0.0586 0.159 Uiso 1 calc GR .
H12B H 0.9309 0.7235 0.0439 0.159 Uiso 1 calc GR .
H12C H 1.0813 0.8033 0.0311 0.159 Uiso 1 calc GR .

loop_
_atom_site_aniso_label
_atom_site_aniso_U_11
_atom_site_aniso_U_22
_atom_site_aniso_U_33
_atom_site_aniso_U_23
_atom_site_aniso_U_13
_atom_site_aniso_U_12
O1 0.053(4) 0.099(5) 0.054(3) 0.000(3) -0.023(3) -0.010(3)
O2 0.041(3) 0.089(4) 0.067(4) -0.011(3) 0.006(3) -0.010(3)
O3 0.138(7) 0.076(5) 0.099(6) -0.006(4) -0.046(5) -0.012(4)
O4 0.190(9) 0.100(6) 0.162(8) 0.050(6) -0.082(7) -0.017(6)
O5 0.146(7) 0.076(5) 0.106(6) 0.013(4) -0.071(5) -0.009(5)
O6 0.130(7) 0.074(5) 0.128(7) -0.002(5) -0.062(6) -0.020(4)
N1 0.039(3) 0.057(3) 0.049(3) 0.004(3) -0.006(3) -0.003(3)
N2 0.043(3) 0.051(3) 0.032(3) 0.000(2) -0.007(2) 0.000(2)
N3 0.048(3) 0.055(3) 0.023(2) 0.002(2) -0.004(2) -0.007(2)
N4 0.045(3) 0.059(3) 0.021(2) 0.002(2) -0.006(2) -0.003(2)
N5 0.042(4) 0.089(5) 0.030(3) 0.004(3) -0.004(3) -0.004(3)
N6 0.089(5) 0.073(4) 0.076(4) 0.017(4) -0.030(4) -0.001(4)
N7 0.054(3) 0.071(4) 0.037(3) 0.004(3) -0.009(3) 0.003(3)
N8 0.048(3) 0.067(4) 0.033(3) -0.006(3) -0.009(2) -0.001(3)
N9 0.085(5) 0.064(4) 0.069(4) 0.000(3) -0.029(4) -0.005(4)
C1 0.037(3) 0.044(3) 0.032(3) 0.003(2) -0.005(2) -0.002(3)
C2 0.041(3) 0.049(3) 0.029(3) -0.002(3) -0.008(3) 0.003(3)
C3 0.058(4) 0.061(4) 0.035(3) 0.005(3) -0.014(3) 0.000(3)
C4 0.049(3) 0.057(3) 0.026(3) 0.002(3) -0.009(3) 0.001(3)
C5 0.047(3) 0.055(3) 0.032(3) -0.005(3) -0.008(3) 0.003(3)
O7 0.032(3) 0.108(5) 0.057(3) 0.000(3) -0.021(3) -0.005(3)
O8 0.030(3) 0.092(4) 0.064(4) 0.003(3) 0.007(3) -0.004(3)
O9 0.177(8) 0.074(5) 0.110(6) -0.005(4) -0.086(6) -0.018(5)
O10 0.132(7) 0.072(5) 0.151(7) 0.010(5) -0.079(6) 0.001(4)
O11 0.113(6) 0.074(5) 0.103(5) 0.016(4) -0.050(5) 0.003(4)
O12 0.184(9) 0.079(6) 0.166(8) -0.026(6) -0.092(7) 0.001(6)
N10 0.027(3) 0.059(3) 0.048(3) 0.002(3) -0.006(3) -0.004(2)
N11 0.024(3) 0.052(3) 0.038(3) 0.001(2) -0.002(2) -0.005(2)
N12 0.028(3) 0.058(3) 0.026(2) 0.001(2) -0.007(2) -0.004(2)
N13 0.028(3) 0.061(3) 0.021(2) 0.002(2) -0.0109(19) -0.004(2)
N14 0.027(3) 0.096(5) 0.034(3) -0.005(3) -0.010(3) -0.007(3)
N15 0.080(4) 0.069(4) 0.073(4) 0.003(3) -0.036(4) -0.008(4)
N16 0.042(3) 0.063(3) 0.030(3) 0.005(2) -0.013(2) -0.001(3)
N17 0.042(3) 0.063(3) 0.036(3) -0.001(3) -0.013(2) -0.006(3)
N18 0.078(4) 0.060(4) 0.075(4) -0.007(3) -0.032(4) -0.006(3)
C6 0.024(3) 0.045(3) 0.035(3) 0.003(2) -0.007(2) -0.003(2)
C7 0.022(3) 0.048(3) 0.031(3) 0.001(2) -0.005(2) -0.005(2)
C8 0.037(3) 0.054(3) 0.035(3) 0.007(3) -0.007(3) -0.005(3)
C9 0.033(3) 0.057(3) 0.028(3) 0.004(3) -0.008(2) -0.007(3)
C10 0.042(3) 0.055(3) 0.039(3) -0.001(3) -0.010(3) -0.005(3)
O13 0.126(6) 0.109(6) 0.058(4) 0.020(4) -0.042(4) -0.048(5)
C11 0.121(9) 0.110(9) 0.127(9) 0.028(7) -0.059(8) -0.038(7)
O14 0.111(6) 0.113(6) 0.053(4) -0.017(4) -0.041(4) 0.048(5)
C12 0.102(8) 0.107(8) 0.117(9) -0.028(7) -0.049(7) 0.028(7)

loop_
_atom_type_symbol
_atom_type_description
_atom_type_scat_dispersion_real
_atom_type_scat_dispersion_imag
_atom_type_scat_source
C C 0.0033 0.0016 'International Tables Vol C Tables 4.2.6.8 and 6.1.1.4'
H H 0.0000 0.0000 'International Tables Vol C Tables 4.2.6.8 and 6.1.1.4'
N N 0.0061 0.0033 'International Tables Vol C Tables 4.2.6.8 and 6.1.1.4'
O O 0.0106 0.0060 'International Tables Vol C Tables 4.2.6.8 and 6.1.1.4'

loop_
_geom_angle_atom_site_label_1
_geom_angle_atom_site_label_2
_geom_angle_atom_site_label_3
_geom_angle
O1 N1 O2 125.3(7)
O1 N1 C1 116.4(6)
O2 N1 C1 118.3(6)
C2 N2 C1 102.6(6)
C1 N3 N4 99.6(5)
N3 N4 C4 120.8(5)
C2 N4 N3 109.3(5)
C2 N4 C4 129.8(6)
H5A N5 H5B 120.0
C2 N5 H5A 120.2
C2 N5 H5B 119.8
O3 N6 C3 117.4(8)
O4 N6 O3 123.9(11)
O4 N6 C3 118.6(10)
N8 N7 C3 105.4(6)
N7 N8 H8 125.1
N7 N8 C5 111.1(6)
C5 N8 H8 123.8
O5 N9 O6 124.1(9)
O5 N9 C5 116.8(8)
O6 N9 C5 119.1(8)
N2 C1 N1 121.3(6)
N3 C1 N1 119.5(6)
N3 C1 N2 119.2(6)
N2 C2 N4 109.3(6)
N2 C2 N5 127.4(6)
N5 C2 N4 123.2(6)
N7 C3 N6 119.3(7)
N7 C3 C4 113.0(8)
C4 C3 N6 127.6(7)
N4 C4 C3 128.5(7)
C5 C4 N4 129.7(7)
C5 C4 C3 101.7(6)
N8 C5 N9 121.2(7)
N8 C5 C4 108.7(7)
C4 C5 N9 130.1(7)
O7 N10 O8 124.3(6)
O7 N10 C6 117.8(6)
O8 N10 C6 117.8(6)
C7 N11 C6 104.4(6)
C6 N12 N13 101.6(5)
N12 N13 C7 110.9(5)
N12 N13 C9 121.3(5)
C7 N13 C9 127.8(5)
H14A N14 H14B 120.0
C7 N14 H14A 120.0
C7 N14 H14B 120.0
O9 N15 C8 117.5(8)
O10 N15 O9 123.8(9)
O10 N15 C8 118.6(8)
N17 N16 H16 123.7
N17 N16 C8 111.8(6)
C8 N16 H16 124.5
N16 N17 C10 104.9(6)
O11 N18 C10 117.8(8)
O12 N18 O11 123.4(10)
O12 N18 C10 118.8(9)
N11 C6 N10 122.0(6)
N12 C6 N10 122.0(6)
N12 C6 N11 116.0(6)
N11 C7 N13 107.1(5)
N14 C7 N11 127.4(6)
N14 C7 N13 125.4(6)
N16 C8 N15 121.6(7)
N16 C8 C9 108.5(7)
C9 C8 N15 129.9(7)
C8 C9 N13 128.7(7)
C8 C9 C10 102.7(6)
C10 C9 N13 128.6(7)
N17 C10 N18 119.3(7)
N17 C10 C9 112.1(7)
C9 C10 N18 128.6(7)
C11 O13 H13 121.2
O13 C11 H11A 109.5
O13 C11 H11B 109.5
O13 C11 H11C 109.5
H11A C11 H11B 109.5
H11A C11 H11C 109.5
H11B C11 H11C 109.5
C12 O14 H14 123.8
O14 C12 H12A 109.5
O14 C12 H12B 109.5
O14 C12 H12C 109.5
H12A C12 H12B 109.5
H12A C12 H12C 109.5
H12B C12 H12C 109.5

loop_
_geom_bond_atom_site_label_1
_geom_bond_atom_site_label_2
_geom_bond_distance
O1 N1 1.218(8)
O2 N1 1.229(8)
O3 N6 1.216(11)
O4 N6 1.206(12)
O5 N9 1.220(10)
O6 N9 1.227(11)
N1 C1 1.466(9)
N2 C1 1.332(9)
N2 C2 1.323(9)
N3 N4 1.400(8)
N3 C1 1.307(9)
N4 C2 1.375(8)
N4 C4 1.403(9)
N5 H5A 0.8601
N5 H5B 0.8600
N5 C2 1.333(9)
N6 C3 1.434(12)
N7 N8 1.320(10)
N7 C3 1.320(10)
N8 H8 0.8601
N8 C5 1.357(9)
N9 C5 1.424(11)
C3 C4 1.406(11)
C4 C5 1.377(11)
O7 N10 1.213(8)
O8 N10 1.236(8)
O9 N15 1.223(10)
O10 N15 1.210(11)
O11 N18 1.222(10)
O12 N18 1.217(11)
N10 C6 1.429(8)
N11 C6 1.342(8)
N11 C7 1.332(8)
N12 N13 1.354(7)
N12 C6 1.324(8)
N13 C7 1.386(8)
N13 C9 1.418(8)
N14 H14A 0.8602
N14 H14B 0.8597
N14 C7 1.310(8)
N15 C8 1.426(11)
N16 H16 0.8598
N16 N17 1.326(9)
N16 C8 1.350(9)
N17 C10 1.335(9)
N18 C10 1.427(11)
C8 C9 1.369(10)
C9 C10 1.410(10)
O13 H13 0.8400
O13 C11 1.380(15)
C11 H11A 0.9600
C11 H11B 0.9600
C11 H11C 0.9600
O14 H14 0.8400
O14 C12 1.374(14)
C12 H12A 0.9600
C12 H12B 0.9600
C12 H12C 0.9600

loop_
_geom_torsion_atom_site_label_1
_geom_torsion_atom_site_label_2
_geom_torsion_atom_site_label_3
_geom_torsion_atom_site_label_4
_geom_torsion
O1 N1 C1 N2 8.3(10)
O1 N1 C1 N3 -171.5(7)
O2 N1 C1 N2 -171.4(7)
O2 N1 C1 N3 8.9(10)
O3 N6 C3 N7 -173.0(9)
O3 N6 C3 C4 8.1(15)
O4 N6 C3 N7 8.2(15)
O4 N6 C3 C4 -170.8(11)
O5 N9 C5 N8 -169.9(9)
O5 N9 C5 C4 10.2(14)
O6 N9 C5 N8 7.8(13)
O6 N9 C5 C4 -172.1(9)
N3 N4 C2 N2 -0.5(8)
N3 N4 C2 N5 177.6(7)
N3 N4 C4 C3 79.1(10)
N3 N4 C4 C5 -103.1(9)
N4 N3 C1 N1 178.7(6)
N4 N3 C1 N2 -1.1(8)
N4 C4 C5 N8 -178.4(7)
N4 C4 C5 N9 1.5(14)
N6 C3 C4 N4 -1.3(14)
N6 C3 C4 C5 -179.6(8)
N7 N8 C5 N9 179.0(7)
N7 N8 C5 C4 -1.1(8)
N7 C3 C4 N4 179.7(7)
N7 C3 C4 C5 1.4(9)
N8 N7 C3 N6 178.8(7)
N8 N7 C3 C4 -2.1(9)
C1 N2 C2 N4 -0.1(8)
C1 N2 C2 N5 -178.1(8)
C1 N3 N4 C2 0.9(7)
C1 N3 N4 C4 176.9(7)
C2 N2 C1 N1 -179.0(6)
C2 N2 C1 N3 0.8(9)
C2 N4 C4 C3 -105.8(10)
C2 N4 C4 C5 72.0(11)
C3 N7 N8 C5 1.9(8)
C3 C4 C5 N8 -0.2(8)
C3 C4 C5 N9 179.7(8)
C4 N4 C2 N2 -176.1(7)
C4 N4 C2 N5 2.0(12)
O7 N10 C6 N11 -6.1(10)
O7 N10 C6 N12 173.3(7)
O8 N10 C6 N11 173.3(7)
O8 N10 C6 N12 -7.3(10)
O9 N15 C8 N16 178.3(9)
O9 N15 C8 C9 -3.0(15)
O10 N15 C8 N16 -0.6(13)
O10 N15 C8 C9 178.1(9)
O11 N18 C10 N17 -177.5(8)
O11 N18 C10 C9 4.2(14)
O12 N18 C10 N17 3.0(14)
O12 N18 C10 C9 -175.3(10)
N12 N13 C7 N11 0.8(8)
N12 N13 C7 N14 -179.1(7)
N12 N13 C9 C8 97.4(9)
N12 N13 C9 C10 -82.1(9)
N13 N12 C6 N10 -179.4(6)
N13 N12 C6 N11 0.0(8)
N13 C9 C10 N17 179.8(6)
N13 C9 C10 N18 -1.8(13)
N15 C8 C9 N13 1.0(13)
N15 C8 C9 C10 -179.4(8)
N16 N17 C10 N18 -178.2(7)
N16 N17 C10 C9 0.3(8)
N16 C8 C9 N13 179.8(6)
N16 C8 C9 C10 -0.6(8)
N17 N16 C8 N15 179.8(7)
N17 N16 C8 C9 0.8(8)
C6 N11 C7 N13 -0.7(7)
C6 N11 C7 N14 179.2(7)
C6 N12 N13 C7 -0.5(7)
C6 N12 N13 C9 -177.8(6)
C7 N11 C6 N10 179.8(6)
C7 N11 C6 N12 0.4(8)
C7 N13 C9 C8 -79.4(10)
C7 N13 C9 C10 101.1(9)
C8 N16 N17 C10 -0.7(8)
C8 C9 C10 N17 0.1(8)
C8 C9 C10 N18 178.5(8)
C9 N13 C7 N11 177.8(6)
C9 N13 C7 N14 -2.0(12)
